data_8104385
loop_
_publ_author_name
'Somer, M.'
'von Schnering, H.G.'
'Peters, K.'
'Thiery, D.'

_publ_section_title
;
 Crystal structure of cesium potassium
 di-mue-phosphidobis(phosphidogallate)
;
_journal_name_full 'Zeitschrift fuer Kristallographie (149,1979-)'
_journal_page_first 95
_journal_page_last 96
_journal_volume 195
_journal_year 1991
_chemical_formula_sum 'Cs5.312 Ga2 K0.688 P4'
_chemical_name_systematic '(Cs5.312 K0.688) (Ga2 P4)'
_space_group_IT_number 61
_symmetry_space_group_name_Hall '-P 2ac 2ab'
_symmetry_space_group_name_H-M 'P b c a'
_cell_angle_alpha 90
_cell_angle_beta 90
_cell_angle_gamma 90
_cell_formula_units_Z 8
_cell_length_a 14.8563
_cell_length_b 25.4669
_cell_length_c 9.4895
_cell_volume 3590.295
_citation_journal_id_ASTM ZEKRDZ
_cod_data_source_file Somer_ZEKRDZ_1991_1424.cif
_cod_data_source_block Cs5.312Ga2K0.688P4
_cod_database_code 8104385

loop_
_symmetry_equiv_pos_as_xyz
x,y,z
-x+1/2,-y,z+1/2
x+1/2,-y+1/2,-z
-x,y+1/2,-z+1/2
-x,-y,-z
x-1/2,y,-z-1/2
-x-1/2,y-1/2,z
x,-y-1/2,z-1/2

loop_
_atom_site_label
_atom_site_type_symbol
_atom_site_fract_x
_atom_site_fract_y
_atom_site_fract_z
_atom_site_occupancy
_atom_site_U_iso_or_equiv
Cs3 Cs+1 0.53591 0.2956 -0.09949 1 0.0
Cs6 Cs+1 0.85592 0.41617 0.45927 1 0.0
P3 P-3 0.45694 0.39714 0.66842 1 0.0
Cs5 Cs+1 0.82965 0.27384 -0.1415 1 0.0
P2 P-3 0.67829 0.19497 0.07361 1 0.0
Cs4 Cs+1 0.59085 0.47122 0.35678 1 0.0
Ga2 Ga+3 0.87659 0.40069 0.04715 1 0.0
K2 K+1 0.68594 0.42788 -0.22582 0.2584 0.0
P1 P-3 0.95305 0.33536 0.17822 1 0.0
P4 P-3 0.76455 0.45327 0.11332 1 0.0
Ga1 Ga+3 0.54387 0.34128 0.52755 1 0.0
K1 K+1 0.68217 0.32954 0.21105 0.4471 0.0
Cs2 Cs+1 0.68594 0.42788 -0.22582 0.7416 0.0
Cs1 Cs+1 0.68217 0.32954 0.21105 0.5529 0.0
